data_1529204
loop_
_publ_author_name
'Camp, Cl\'ement'
'Settineri, Nicholas'
'Lef\`evre, Julia'
'Jupp, Andrew R.'
'Goicoechea, Jos\'e M.'
'Maron, Laurent'
'Arnold, John'

_publ_section_title
;
 Uranium and thorium complexes of the phosphaethynolate ion
;
_journal_issue 11
_journal_name_full 'Chem. Sci.'
_journal_page_first 6379
_journal_paper_doi 10.1039/C5SC02150B
_journal_volume 6
_journal_year 2015
_chemical_formula_sum 'C40 H69 N6 O P Si6 Th'
_chemical_formula_weight 1081.56
_chemical_name_common Th(OCP)(amid)3
_space_group_crystal_system triclinic
_space_group_IT_number 2
_space_group_name_Hall '-P 1'
_space_group_name_H-M_alt 'P -1'
_symmetry_space_group_name_Hall '-P 1'
_symmetry_space_group_name_H-M 'P -1'
_atom_sites_solution_hydrogens geom
_audit_creation_method SHELXL-2014/7
_audit_update_record
;
2015-06-14 deposited with the CCDC.
2015-07-17 downloaded from the CCDC.
;
_cell_angle_alpha 99.881(4)
_cell_angle_beta 90.073(4)
_cell_angle_gamma 95.606(4)
_cell_formula_units_Z 4
_cell_length_a 11.4301(9)
_cell_length_b 21.3302(16)
_cell_length_c 24.614(2)
_cell_measurement_reflns_used 9699
_cell_measurement_temperature 100(2)
_cell_measurement_theta_max 25.37
_cell_measurement_theta_min 2.52
_cell_volume 5882.8(8)
_computing_cell_refinement 'Bruker SAINT'
_computing_data_collection 'Bruker APEX2'
_computing_data_reduction 'Bruker SAINT'
_computing_molecular_graphics 'Bruker SHELXTL'
_computing_publication_material 'Bruker SHELXTL'
_computing_structure_refinement 'SHELXL-2014/7 (Sheldrick, 2014)'
_computing_structure_solution SIR-92
_diffrn_ambient_temperature 100(2)
_diffrn_detector_area_resol_mean 8.366
_diffrn_measured_fraction_theta_full 0.998
_diffrn_measured_fraction_theta_max 0.994
_diffrn_measurement_device_type 'Bruker APEX-II CCD'
_diffrn_measurement_method 'phi and omega scans'
_diffrn_radiation_type MoK\a
_diffrn_radiation_wavelength 0.71073
_diffrn_reflns_av_R_equivalents 0.0362
_diffrn_reflns_av_unetI/netI 0.0341
_diffrn_reflns_laue_measured_fraction_full 0.998
_diffrn_reflns_laue_measured_fraction_max 0.994
_diffrn_reflns_limit_h_max 13
_diffrn_reflns_limit_h_min -13
_diffrn_reflns_limit_k_max 22
_diffrn_reflns_limit_k_min -25
_diffrn_reflns_limit_l_max 29
_diffrn_reflns_limit_l_min -29
_diffrn_reflns_number 89182
_diffrn_reflns_point_group_measured_fraction_full 0.998
_diffrn_reflns_point_group_measured_fraction_max 0.994
_diffrn_reflns_theta_full 25.000
_diffrn_reflns_theta_max 25.410
_diffrn_reflns_theta_min 1.171
_exptl_absorpt_coefficient_mu 2.715
_exptl_absorpt_correction_T_max 0.7482
_exptl_absorpt_correction_T_min 0.5181
_exptl_absorpt_correction_type multi-scan
_exptl_absorpt_process_details SADABS
_exptl_crystal_colour colorless
_exptl_crystal_density_diffrn 1.221
_exptl_crystal_description block
_exptl_crystal_F_000 2192
_exptl_crystal_size_max 0.100
_exptl_crystal_size_mid 0.100
_exptl_crystal_size_min 0.050
_refine_diff_density_max 3.278
_refine_diff_density_min -0.874
_refine_diff_density_rms 0.087
_refine_ls_extinction_method none
_refine_ls_goodness_of_fit_ref 0.975
_refine_ls_hydrogen_treatment constr
_refine_ls_matrix_type full
_refine_ls_number_parameters 1108
_refine_ls_number_reflns 21550
_refine_ls_number_restraints 30
_refine_ls_restrained_S_all 0.987
_refine_ls_R_factor_all 0.0358
_refine_ls_R_factor_gt 0.0282
_refine_ls_shift/su_max 0.006
_refine_ls_shift/su_mean 0.000
_refine_ls_structure_factor_coef Fsqd
_refine_ls_weighting_details 'w=1/[\s^2^(Fo^2^)+(0.0298P)^2^+11.3797P] where P=(Fo^2^+2Fc^2^)/3'
_refine_ls_weighting_scheme calc
_refine_ls_wR_factor_gt 0.0651
_refine_ls_wR_factor_ref 0.0683
_reflns_Friedel_coverage 0.000
_reflns_number_gt 18575
_reflns_number_total 21550
_reflns_threshold_expression 'I > 2\s(I)'
_cod_data_source_file c5sc02150b2.cif
_cod_data_source_block 4
_cod_depositor_comments 'Adding full bibliography for 1529203--1529209.cif.'
_cod_original_cell_volume 5882.7(8)
_cod_database_code 1529204
_shelx_shelxl_version_number 2014/7
_shelx_space_group_comment
;
The symmetry employed for this shelxl refinement is uniquely defined
by the following loop, which should always be used as a source of
symmetry information in preference to the above space-group names.
They are only intended as comments.
;
_shelx_estimated_absorpt_t_min 0.773
_shelx_estimated_absorpt_t_max 0.876

loop_
_space_group_symop_operation_xyz
'x, y, z'
'-x, -y, -z'

loop_
_atom_site_label
_atom_site_type_symbol
_atom_site_fract_x
_atom_site_fract_y
_atom_site_fract_z
_atom_site_U_iso_or_equiv
_atom_site_adp_type
_atom_site_occupancy
_atom_site_site_symmetry_order
_atom_site_calc_flag
_atom_site_refinement_flags_posn
_atom_site_refinement_flags_adp
_atom_site_refinement_flags_occupancy
_atom_site_disorder_assembly
_atom_site_disorder_group
C1 C 0.5046(3) 0.24769(19) 0.74421(16) 0.0322(9) Uani 1 1 d . . . . .
C2 C 0.4272(4) 0.0795(3) 0.7531(2) 0.0570(14) Uani 1 1 d . . . . .
H2A H 0.4963 0.0598 0.7630 0.086 Uiso 1 1 calc R U . . .
H2B H 0.3572 0.0609 0.7698 0.086 Uiso 1 1 calc R U . . .
H2C H 0.4383 0.1257 0.7667 0.086 Uiso 1 1 calc R U . . .
C3 C 0.5368(3) 0.10197(19) 0.64450(18) 0.0339(9) Uani 1 1 d . . . . .
H3A H 0.5430 0.1485 0.6564 0.051 Uiso 1 1 calc R U . . .
H3B H 0.5274 0.0919 0.6043 0.051 Uiso 1 1 calc R U . . .
H3C H 0.6084 0.0853 0.6557 0.051 Uiso 1 1 calc R U . . .
C4 C 0.3969(4) -0.0231(2) 0.6499(3) 0.0648(16) Uani 1 1 d . . . . .
H4A H 0.4734 -0.0391 0.6542 0.097 Uiso 1 1 calc R U . . .
H4B H 0.3738 -0.0311 0.6108 0.097 Uiso 1 1 calc R U . . .
H4C H 0.3379 -0.0453 0.6707 0.097 Uiso 1 1 calc R U . . .
C5 C 0.1737(3) 0.08722(16) 0.66159(14) 0.0223(8) Uani 1 1 d . . . . .
C6 C 0.1275(3) 0.02225(17) 0.67290(16) 0.0272(8) Uani 1 1 d . . . . .
C7 C 0.1111(3) -0.02916(18) 0.62944(18) 0.0349(9) Uani 1 1 d . . . . .
H7 H 0.1311 -0.0234 0.5931 0.042 Uiso 1 1 calc R U . . .
C8 C 0.0657(4) -0.0889(2) 0.6392(2) 0.0429(11) Uani 1 1 d . . . . .
H8 H 0.0542 -0.1241 0.6097 0.051 Uiso 1 1 calc R U . . .
C9 C 0.0371(4) -0.0968(2) 0.6926(2) 0.0449(12) Uani 1 1 d . . . . .
H9 H 0.0054 -0.1376 0.6993 0.054 Uiso 1 1 calc R U . . .
C10 C 0.0541(4) -0.0465(2) 0.7357(2) 0.0446(11) Uani 1 1 d . . . . .
H10 H 0.0344 -0.0526 0.7721 0.054 Uiso 1 1 calc R U . . .
C11 C 0.1006(3) 0.01361(19) 0.72605(17) 0.0338(9) Uani 1 1 d . . . . .
H11 H 0.1136 0.0484 0.7559 0.041 Uiso 1 1 calc R U . . .
C12 C -0.1294(3) 0.04341(19) 0.63500(19) 0.0380(10) Uani 1 1 d . . . . .
H12A H -0.1121 0.0154 0.6610 0.057 Uiso 1 1 calc R U . . .
H12B H -0.1022 0.0259 0.5983 0.057 Uiso 1 1 calc R U . . .
H12C H -0.2144 0.0462 0.6334 0.057 Uiso 1 1 calc R U . . .
C13 C -0.0913(4) 0.1542(2) 0.73088(19) 0.0481(12) Uani 1 1 d . . . . .
H13A H -0.0681 0.1246 0.7544 0.072 Uiso 1 1 calc R U . . .
H13B H -0.1764 0.1567 0.7331 0.072 Uiso 1 1 calc R U . . .
H13C H -0.0500 0.1967 0.7435 0.072 Uiso 1 1 calc R U . . .
C14 C -0.1076(3) 0.1763(2) 0.6127(2) 0.0482(12) Uani 1 1 d . . . . .
H14A H -0.1929 0.1766 0.6166 0.072 Uiso 1 1 calc R U . . .
H14B H -0.0898 0.1594 0.5744 0.072 Uiso 1 1 calc R U . . .
H14C H -0.0695 0.2199 0.6230 0.072 Uiso 1 1 calc R U . . .
C15 C 0.2107(4) 0.2280(2) 0.80931(17) 0.0437(11) Uani 1 1 d . . . . .
H15A H 0.2893 0.2176 0.7974 0.066 Uiso 1 1 calc R U . . .
H15B H 0.1521 0.1935 0.7925 0.066 Uiso 1 1 calc R U . . .
H15C H 0.2070 0.2328 0.8496 0.066 Uiso 1 1 calc R U . . .
C16 C 0.0426(4) 0.3320(2) 0.82094(16) 0.0391(10) Uani 1 1 d . . . . .
H16A H 0.0474 0.3314 0.8606 0.059 Uiso 1 1 calc R U . . .
H16B H -0.0256 0.3034 0.8048 0.059 Uiso 1 1 calc R U . . .
H16C H 0.0341 0.3756 0.8150 0.059 Uiso 1 1 calc R U . . .
C17 C 0.3031(4) 0.3674(2) 0.80995(17) 0.0452(11) Uani 1 1 d . . . . .
H17A H 0.2883 0.4067 0.7966 0.068 Uiso 1 1 calc R U . . .
H17B H 0.3769 0.3528 0.7948 0.068 Uiso 1 1 calc R U . . .
H17C H 0.3091 0.3760 0.8503 0.068 Uiso 1 1 calc R U . . .
C18 C 0.1258(3) 0.31677(16) 0.67844(15) 0.0207(7) Uani 1 1 d . . . . .
C19 C 0.0684(3) 0.37648(18) 0.69776(15) 0.0250(8) Uani 1 1 d . . . . .
C20 C 0.1342(3) 0.43548(19) 0.70843(18) 0.0367(10) Uani 1 1 d . . . . .
H20 H 0.2168 0.4381 0.7035 0.044 Uiso 1 1 calc R U . . .
C21 C 0.0806(4) 0.4906(2) 0.7263(2) 0.0476(12) Uani 1 1 d . . . . .
H21 H 0.1263 0.5309 0.7338 0.057 Uiso 1 1 calc R U . . .
C22 C -0.0400(4) 0.4867(2) 0.7331(2) 0.0499(12) Uani 1 1 d . . . . .
H22 H -0.0774 0.5245 0.7448 0.060 Uiso 1 1 calc R U . . .
C23 C -0.1059(4) 0.4283(2) 0.72300(18) 0.0443(11) Uani 1 1 d . . . . .
H23 H -0.1885 0.4258 0.7280 0.053 Uiso 1 1 calc R U . . .
C24 C -0.0523(3) 0.3733(2) 0.70569(17) 0.0356(10) Uani 1 1 d . . . . .
H24 H -0.0981 0.3330 0.6992 0.043 Uiso 1 1 calc R U . . .
C25 C 0.0897(7) 0.2640(3) 0.5079(2) 0.091(2) Uani 1 1 d . . . . .
H25A H 0.0815 0.2823 0.4744 0.136 Uiso 1 1 calc R U . . .
H25B H 0.0212 0.2335 0.5112 0.136 Uiso 1 1 calc R U . . .
H25C H 0.1612 0.2419 0.5060 0.136 Uiso 1 1 calc R U . . .
C26 C 0.2203(5) 0.3895(3) 0.5593(3) 0.088(2) Uani 1 1 d . . . . .
H26A H 0.2316 0.4213 0.5932 0.132 Uiso 1 1 calc R U . . .
H26B H 0.2006 0.4107 0.5286 0.132 Uiso 1 1 calc R U . . .
H26C H 0.2929 0.3690 0.5512 0.132 Uiso 1 1 calc R U . . .
C27 C -0.0389(4) 0.3661(3) 0.5720(2) 0.0704(18) Uani 1 1 d . . . . .
H27A H -0.0352 0.4013 0.6034 0.106 Uiso 1 1 calc R U . . .
H27B H -0.1045 0.3343 0.5766 0.106 Uiso 1 1 calc R U . . .
H27C H -0.0508 0.3827 0.5379 0.106 Uiso 1 1 calc R U . . .
C28 C 0.4749(4) 0.38061(18) 0.66457(19) 0.0406(11) Uani 1 1 d . . . . .
H28A H 0.4577 0.3582 0.6957 0.061 Uiso 1 1 calc R U . . .
H28B H 0.4030 0.3963 0.6527 0.061 Uiso 1 1 calc R U . . .
H28C H 0.5344 0.4168 0.6760 0.061 Uiso 1 1 calc R U . . .
C29 C 0.5723(4) 0.3690(2) 0.5499(2) 0.0532(13) Uani 1 1 d . . . . .
H29A H 0.5014 0.3821 0.5344 0.080 Uiso 1 1 calc R U . . .
H29B H 0.6114 0.3413 0.5210 0.080 Uiso 1 1 calc R U . . .
H29C H 0.6259 0.4070 0.5641 0.080 Uiso 1 1 calc R U . . .
C30 C 0.6657(3) 0.2934(2) 0.6285(2) 0.0455(11) Uani 1 1 d . . . . .
H30A H 0.7266 0.3289 0.6398 0.068 Uiso 1 1 calc R U . . .
H30B H 0.6940 0.2635 0.5977 0.068 Uiso 1 1 calc R U . . .
H30C H 0.6478 0.2711 0.6596 0.068 Uiso 1 1 calc R U . . .
C31 C 0.4008(3) 0.21682(17) 0.54605(14) 0.0218(8) Uani 1 1 d . . . . .
C32 C 0.4872(3) 0.21281(19) 0.49960(16) 0.0332(9) Uani 1 1 d . . . . .
C33 C 0.4710(5) 0.2425(2) 0.45481(18) 0.0523(13) Uani 1 1 d . . . . .
H33 H 0.4051 0.2660 0.4529 0.063 Uiso 1 1 calc R U . . .
C34 C 0.5535(6) 0.2375(3) 0.4117(2) 0.0713(18) Uani 1 1 d . . . . .
H34 H 0.5432 0.2576 0.3807 0.086 Uiso 1 1 calc R U . . .
C35 C 0.6484(6) 0.2036(4) 0.4152(3) 0.092(2) Uani 1 1 d . . . . .
H35 H 0.7035 0.1999 0.3862 0.110 Uiso 1 1 calc R U . . .
C36 C 0.6639(6) 0.1757(3) 0.4589(3) 0.087(2) Uani 1 1 d . . . . .
H36 H 0.7309 0.1530 0.4609 0.104 Uiso 1 1 calc R U . . .
C37 C 0.5842(4) 0.1793(2) 0.5010(2) 0.0556(13) Uani 1 1 d . . . . .
H37 H 0.5961 0.1584 0.5314 0.067 Uiso 1 1 calc R U . . .
C38 C 0.2702(5) 0.1237(3) 0.42286(18) 0.0609(15) Uani 1 1 d . . . . .
H38A H 0.2341 0.1631 0.4210 0.091 Uiso 1 1 calc R U . . .
H38B H 0.2275 0.0879 0.3981 0.091 Uiso 1 1 calc R U . . .
H38C H 0.3524 0.1285 0.4117 0.091 Uiso 1 1 calc R U . . .
C39 C 0.3527(5) 0.0403(2) 0.5009(3) 0.0703(18) Uani 1 1 d . . . . .
H39A H 0.4334 0.0506 0.4895 0.105 Uiso 1 1 calc R U . . .
H39B H 0.3180 0.0012 0.4771 0.105 Uiso 1 1 calc R U . . .
H39C H 0.3534 0.0336 0.5393 0.105 Uiso 1 1 calc R U . . .
C40 C 0.1077(4) 0.0831(2) 0.50849(18) 0.0426(11) Uani 1 1 d . . . . .
H40A H 0.1005 0.0767 0.5469 0.064 Uiso 1 1 calc R U . . .
H40B H 0.0812 0.0431 0.4838 0.064 Uiso 1 1 calc R U . . .
H40C H 0.0590 0.1166 0.5021 0.064 Uiso 1 1 calc R U . . .
C41A C 0.7512(9) 0.3101(5) 1.2160(4) 0.031(2) Uani 0.552(8) 1 d . . P A 5
C41B C 0.7857(10) 0.3235(6) 1.1986(5) 0.024(2) Uani 0.448(8) 1 d . . P A 6
C42 C 0.8225(6) 0.3928(2) 0.9861(3) 0.085(2) Uani 1 1 d . U . . .
H42A H 0.7485 0.3953 0.9669 0.128 Uiso 1 1 calc R U . . .
H42B H 0.8661 0.3600 0.9645 0.128 Uiso 1 1 calc R U . . .
H42C H 0.8698 0.4343 0.9907 0.128 Uiso 1 1 calc R U . . .
C43 C 0.9301(4) 0.3599(3) 1.0891(3) 0.095(2) Uani 1 1 d . U . . .
H43A H 0.9769 0.4012 1.0997 0.143 Uiso 1 1 calc R U . . .
H43B H 0.9750 0.3310 1.0638 0.143 Uiso 1 1 calc R U . . .
H43C H 0.9116 0.3412 1.1222 0.143 Uiso 1 1 calc R U . . .
C44 C 0.7231(3) 0.43766(18) 1.09796(19) 0.0371(10) Uani 1 1 d . . . . .
H44A H 0.7060 0.4263 1.1342 0.056 Uiso 1 1 calc R U . . .
H44B H 0.6499 0.4450 1.0803 0.056 Uiso 1 1 calc R U . . .
H44C H 0.7776 0.4767 1.1024 0.056 Uiso 1 1 calc R U . . .
C45 C 0.6699(3) 0.25148(16) 1.01476(13) 0.0171(7) Uani 1 1 d . . . . .
C46 C 0.7602(3) 0.23402(16) 0.97229(15) 0.0209(7) Uani 1 1 d . . . . .
C47 C 0.7380(3) 0.23286(18) 0.91652(15) 0.0288(9) Uani 1 1 d . . . . .
H47 H 0.6652 0.2446 0.9048 0.035 Uiso 1 1 calc R U . . .
C48 C 0.8219(4) 0.2146(2) 0.87801(17) 0.0413(11) Uani 1 1 d . . . . .
H48 H 0.8068 0.2141 0.8400 0.050 Uiso 1 1 calc R U . . .
C49 C 0.9276(4) 0.1971(2) 0.89491(18) 0.0457(12) Uani 1 1 d . . . . .
H49 H 0.9844 0.1840 0.8683 0.055 Uiso 1 1 calc R U . . .
C50 C 0.9509(3) 0.1986(2) 0.95005(17) 0.0342(9) Uani 1 1 d . . . . .
H50 H 1.0238 0.1868 0.9615 0.041 Uiso 1 1 calc R U . . .
C51 C 0.8678(3) 0.21717(17) 0.98869(15) 0.0243(8) Uani 1 1 d . . . . .
H51 H 0.8842 0.2185 1.0267 0.029 Uiso 1 1 calc R U . . .
C52 C 0.4559(4) 0.1460(2) 0.91118(18) 0.0497(12) Uani 1 1 d . . . . .
H52A H 0.3929 0.1742 0.9190 0.074 Uiso 1 1 calc R U . . .
H52B H 0.4226 0.1038 0.8924 0.074 Uiso 1 1 calc R U . . .
H52C H 0.5138 0.1643 0.8874 0.074 Uiso 1 1 calc R U . . .
C53 C 0.6504(4) 0.08630(18) 0.96235(18) 0.0376(10) Uani 1 1 d . . . . .
H53A H 0.7070 0.1049 0.9382 0.056 Uiso 1 1 calc R U . . .
H53B H 0.6184 0.0436 0.9440 0.056 Uiso 1 1 calc R U . . .
H53C H 0.6898 0.0830 0.9970 0.056 Uiso 1 1 calc R U . . .
C54 C 0.4201(4) 0.0968(2) 1.01819(19) 0.0473(12) Uani 1 1 d . . . . .
H54A H 0.4593 0.0871 1.0507 0.071 Uiso 1 1 calc R U . . .
H54B H 0.3855 0.0569 0.9956 0.071 Uiso 1 1 calc R U . . .
H54C H 0.3580 0.1245 1.0299 0.071 Uiso 1 1 calc R U . . .
C55 C 0.7754(3) 0.15928(18) 1.12902(16) 0.0281(8) Uani 1 1 d . . . . .
H55A H 0.7983 0.2051 1.1407 0.042 Uiso 1 1 calc R U . . .
H55B H 0.7543 0.1507 1.0896 0.042 Uiso 1 1 calc R U . . .
H55C H 0.8412 0.1352 1.1355 0.042 Uiso 1 1 calc R U . . .
C56 C 0.6141(4) 0.0465(2) 1.1486(3) 0.0779(19) Uani 1 1 d . U . . .
H56A H 0.6831 0.0252 1.1562 0.117 Uiso 1 1 calc R U . . .
H56B H 0.5946 0.0362 1.1091 0.117 Uiso 1 1 calc R U . . .
H56C H 0.5473 0.0316 1.1696 0.117 Uiso 1 1 calc R U . . .
C57 C 0.6835(4) 0.1559(4) 1.2443(2) 0.085(2) Uani 1 1 d . U . . .
H57A H 0.6934 0.2025 1.2550 0.128 Uiso 1 1 calc R U . . .
H57B H 0.7567 0.1383 1.2520 0.128 Uiso 1 1 calc R U . . .
H57C H 0.6196 0.1380 1.2653 0.128 Uiso 1 1 calc R U . . .
C58 C 0.4179(3) 0.16642(17) 1.15678(14) 0.0233(8) Uani 1 1 d . . . . .
C59 C 0.3656(3) 0.1128(2) 1.18488(16) 0.0308(9) Uani 1 1 d . . . . .
C60 C 0.3113(4) 0.0571(2) 1.15375(19) 0.0405(11) Uani 1 1 d . . . . .
H60 H 0.3054 0.0530 1.1148 0.049 Uiso 1 1 calc R U . . .
C61 C 0.2653(4) 0.0069(2) 1.1796(2) 0.0526(14) Uani 1 1 d . . . . .
H61 H 0.2300 -0.0316 1.1581 0.063 Uiso 1 1 calc R U . . .
C62 C 0.2708(4) 0.0130(3) 1.2352(2) 0.0587(16) Uani 1 1 d . . . . .
H62 H 0.2380 -0.0211 1.2525 0.070 Uiso 1 1 calc R U . . .
C63 C 0.3226(4) 0.0673(3) 1.2666(2) 0.0557(15) Uani 1 1 d . . . . .
H63 H 0.3257 0.0708 1.3055 0.067 Uiso 1 1 calc R U . . .
C64 C 0.3723(3) 0.1189(3) 1.24169(18) 0.0458(12) Uani 1 1 d . . . . .
H64 H 0.4092 0.1568 1.2636 0.055 Uiso 1 1 calc R U . . .
C65A C 0.1272(7) 0.1767(4) 1.2037(4) 0.032(2) Uani 0.638(11) 1 d . . P B 1
H65A H 0.0456 0.1873 1.2066 0.048 Uiso 0.638(11) 1 calc R U P B 1
H65B H 0.1714 0.1976 1.2372 0.048 Uiso 0.638(11) 1 calc R U P B 1
H65C H 0.1287 0.1303 1.1996 0.048 Uiso 0.638(11) 1 calc R U P B 1
C66A C 0.1595(6) 0.2845(4) 1.1410(5) 0.043(2) Uani 0.638(11) 1 d . . P B 1
H66A H 0.0742 0.2850 1.1445 0.064 Uiso 0.638(11) 1 calc R U P B 1
H66B H 0.1840 0.2982 1.1064 0.064 Uiso 0.638(11) 1 calc R U P B 1
H66C H 0.1993 0.3137 1.1721 0.064 Uiso 0.638(11) 1 calc R U P B 1
C67A C 0.1202(6) 0.1498(4) 1.0782(3) 0.046(2) Uani 0.638(11) 1 d . . P B 1
H67A H 0.1301 0.1053 1.0809 0.069 Uiso 0.638(11) 1 calc R U P B 1
H67B H 0.1552 0.1599 1.0441 0.069 Uiso 0.638(11) 1 calc R U P B 1
H67C H 0.0362 0.1556 1.0780 0.069 Uiso 0.638(11) 1 calc R U P B 1
C65B C 0.1174(15) 0.1567(9) 1.1766(8) 0.049(5) Uani 0.362(11) 1 d . U P B 2
H65D H 0.0365 0.1684 1.1796 0.073 Uiso 0.362(11) 1 calc R U P B 2
H65E H 0.1521 0.1606 1.2136 0.073 Uiso 0.362(11) 1 calc R U P B 2
H65F H 0.1170 0.1125 1.1573 0.073 Uiso 0.362(11) 1 calc R U P B 2
C66B C 0.1752(10) 0.2951(6) 1.1786(7) 0.034(3) Uani 0.362(11) 1 d . . P B 2
H66D H 0.2104 0.3259 1.1565 0.051 Uiso 0.362(11) 1 calc R U P B 2
H66E H 0.2132 0.3032 1.2152 0.051 Uiso 0.362(11) 1 calc R U P B 2
H66F H 0.0910 0.2997 1.1825 0.051 Uiso 0.362(11) 1 calc R U P B 2
C67B C 0.1507(12) 0.2037(8) 1.0688(5) 0.054(5) Uani 0.362(11) 1 d . . P B 2
H67D H 0.0720 0.2181 1.0679 0.081 Uiso 0.362(11) 1 calc R U P B 2
H67E H 0.1490 0.1598 1.0486 0.081 Uiso 0.362(11) 1 calc R U P B 2
H67F H 0.2063 0.2318 1.0514 0.081 Uiso 0.362(11) 1 calc R U P B 2
C68 C 0.4578(4) 0.3247(2) 1.26823(17) 0.0482(12) Uani 1 1 d . . . . .
H68A H 0.5314 0.3054 1.2597 0.072 Uiso 1 1 calc R U . . .
H68B H 0.3912 0.2937 1.2539 0.072 Uiso 1 1 calc R U . . .
H68C H 0.4515 0.3368 1.3083 0.072 Uiso 1 1 calc R U . . .
C69 C 0.3262(4) 0.4403(2) 1.25993(17) 0.0490(13) Uani 1 1 d . . . . .
H69A H 0.3293 0.4511 1.3003 0.073 Uiso 1 1 calc R U . . .
H69B H 0.2538 0.4127 1.2481 0.073 Uiso 1 1 calc R U . . .
H69C H 0.3271 0.4796 1.2443 0.073 Uiso 1 1 calc R U . . .
C70 C 0.5922(4) 0.4517(2) 1.25485(18) 0.0471(12) Uani 1 1 d . . . . .
H70A H 0.5911 0.4896 1.2373 0.071 Uiso 1 1 calc R U . . .
H70B H 0.6609 0.4293 1.2426 0.071 Uiso 1 1 calc R U . . .
H70C H 0.5964 0.4649 1.2950 0.071 Uiso 1 1 calc R U . . .
C71 C 0.4034(3) 0.38684(17) 1.12136(14) 0.0206(7) Uani 1 1 d . . . . .
C72 C 0.3524(3) 0.44983(17) 1.12935(14) 0.0221(8) Uani 1 1 d . . . . .
C73 C 0.2313(3) 0.45198(18) 1.12563(16) 0.0292(9) Uani 1 1 d . . . . .
H73 H 0.1806 0.4135 1.1164 0.035 Uiso 1 1 calc R U . . .
C74 C 0.1851(3) 0.51044(19) 1.13540(17) 0.0358(10) Uani 1 1 d . . . . .
H74 H 0.1024 0.5118 1.1335 0.043 Uiso 1 1 calc R U . . .
C75 C 0.2578(3) 0.56667(19) 1.14790(16) 0.0333(9) Uani 1 1 d . . . . .
H75 H 0.2253 0.6066 1.1543 0.040 Uiso 1 1 calc R U . . .
C76 C 0.3783(3) 0.56470(18) 1.15109(15) 0.0270(8) Uani 1 1 d . . . . .
H76 H 0.4287 0.6034 1.1594 0.032 Uiso 1 1 calc R U . . .
C77 C 0.4256(3) 0.50657(17) 1.14216(15) 0.0246(8) Uani 1 1 d . . . . .
H77 H 0.5082 0.5054 1.1448 0.029 Uiso 1 1 calc R U . . .
C78A C 0.2068(7) 0.3514(5) 0.9909(4) 0.054(3) Uani 0.488(6) 1 d . . P C 3
H78A H 0.1640 0.3714 1.0227 0.081 Uiso 0.488(6) 1 calc R U P C 3
H78B H 0.1794 0.3058 0.9821 0.081 Uiso 0.488(6) 1 calc R U P C 3
H78C H 0.1927 0.3719 0.9591 0.081 Uiso 0.488(6) 1 calc R U P C 3
C79A C 0.4102(9) 0.4549(4) 0.9999(3) 0.040(2) Uani 0.488(6) 1 d . . P C 3
H79A H 0.4050 0.4596 0.9611 0.060 Uiso 0.488(6) 1 calc R U P C 3
H79B H 0.4913 0.4669 1.0135 0.060 Uiso 0.488(6) 1 calc R U P C 3
H79C H 0.3578 0.4828 1.0217 0.060 Uiso 0.488(6) 1 calc R U P C 3
C80A C 0.4455(13) 0.3183(6) 0.9535(5) 0.048(3) Uani 0.488(6) 1 d . . P C 3
H80A H 0.4165 0.3241 0.9174 0.072 Uiso 0.488(6) 1 calc R U P C 3
H80B H 0.4374 0.2726 0.9558 0.072 Uiso 0.488(6) 1 calc R U P C 3
H80C H 0.5284 0.3351 0.9583 0.072 Uiso 0.488(6) 1 calc R U P C 3
C78B C 0.2499(7) 0.2792(4) 0.9828(3) 0.037(2) Uani 0.512(6) 1 d . . P C 4
H78D H 0.1766 0.2822 1.0033 0.055 Uiso 0.512(6) 1 calc R U P C 4
H78E H 0.2876 0.2421 0.9902 0.055 Uiso 0.512(6) 1 calc R U P C 4
H78F H 0.2325 0.2743 0.9432 0.055 Uiso 0.512(6) 1 calc R U P C 4
C79B C 0.2791(7) 0.4234(4) 0.9999(3) 0.036(2) Uani 0.512(6) 1 d . . P C 4
H79D H 0.2615 0.4222 0.9608 0.054 Uiso 0.512(6) 1 calc R U P C 4
H79E H 0.3243 0.4641 1.0150 0.054 Uiso 0.512(6) 1 calc R U P C 4
H79F H 0.2054 0.4193 1.0200 0.054 Uiso 0.512(6) 1 calc R U P C 4
C80B C 0.4832(9) 0.3500(5) 0.9620(4) 0.031(2) Uani 0.512(6) 1 d . . P C 4
H80D H 0.5194 0.3117 0.9676 0.046 Uiso 0.512(6) 1 calc R U P C 4
H80E H 0.5411 0.3875 0.9703 0.046 Uiso 0.512(6) 1 calc R U P C 4
H80F H 0.4557 0.3449 0.9236 0.046 Uiso 0.512(6) 1 calc R U P C 4
N1 N 0.2889(2) 0.10323(14) 0.65877(13) 0.0245(7) Uani 1 1 d . . . . .
N2 N 0.1005(2) 0.12953(13) 0.65244(12) 0.0201(6) Uani 1 1 d . . . . .
N3 N 0.1705(2) 0.28567(14) 0.71533(12) 0.0239(7) Uani 1 1 d . . . . .
N4 N 0.1353(2) 0.29349(14) 0.62502(11) 0.0203(6) Uani 1 1 d . . . . .
N5 N 0.4178(2) 0.26278(13) 0.58988(12) 0.0203(6) Uani 1 1 d . . . . .
N6 N 0.3075(3) 0.17410(14) 0.54529(12) 0.0250(7) Uani 1 1 d . . . . .
N7 N 0.6872(2) 0.30534(13) 1.05144(12) 0.0224(6) Uani 1 1 d . . . . .
N8 N 0.5719(2) 0.21266(13) 1.01820(11) 0.0171(6) Uani 1 1 d . . . . .
N9 N 0.5335(2) 0.17640(14) 1.15105(12) 0.0231(7) Uani 1 1 d . . . . .
N10 N 0.3499(2) 0.20500(14) 1.13695(12) 0.0228(6) Uani 1 1 d . . . . .
N11 N 0.4512(2) 0.36719(14) 1.16481(12) 0.0236(7) Uani 1 1 d . . . . .
N12 N 0.4040(2) 0.34863(13) 1.07224(11) 0.0193(6) Uani 1 1 d . . . . .
O1 O 0.4195(2) 0.23688(12) 0.71111(10) 0.0289(6) Uani 1 1 d . . . . .
O2 O 0.6826(2) 0.30824(13) 1.17634(11) 0.0355(7) Uani 1 1 d . . . . .
Si1 Si 0.40768(9) 0.06463(5) 0.67691(5) 0.0331(3) Uani 1 1 d . . . . .
Si2 Si -0.05227(8) 0.12495(5) 0.65848(5) 0.0261(2) Uani 1 1 d . . . . .
Si3 Si 0.17961(9) 0.30429(6) 0.78741(4) 0.0311(2) Uani 1 1 d . . . . .
Si4 Si 0.09932(9) 0.32841(5) 0.56846(4) 0.0290(2) Uani 1 1 d . . . . .
Si5 Si 0.53127(8) 0.32479(5) 0.60660(5) 0.0276(2) Uani 1 1 d . . . . .
Si6 Si 0.26402(10) 0.10758(5) 0.49461(5) 0.0325(3) Uani 1 1 d . . . . .
Si7 Si 0.79089(9) 0.37152(5) 1.05431(6) 0.0421(3) Uani 1 1 d . . . . .
Si8 Si 0.52892(9) 0.13816(5) 0.97716(4) 0.0245(2) Uani 1 1 d . . . . .
Si9 Si 0.64704(9) 0.13440(6) 1.16924(5) 0.0377(3) Uani 1 1 d . . . . .
Si10 Si 0.19741(9) 0.20621(6) 1.14092(5) 0.0315(3) Uani 1 1 d . . . . .
Si11 Si 0.45624(10) 0.39747(6) 1.23533(4) 0.0343(3) Uani 1 1 d . . . . .
Si12 Si 0.36057(9) 0.36070(6) 1.00719(4) 0.0356(3) Uani 1 1 d . . . . .
P1 P 0.61154(12) 0.26096(7) 0.78549(5) 0.0547(4) Uani 1 1 d . . . . .
P2A P 0.8527(4) 0.31588(15) 1.26100(17) 0.0551(15) Uani 0.552(8) 1 d . . P A 5
P2B P 0.9034(3) 0.33709(17) 1.23224(18) 0.0397(14) Uani 0.448(8) 1 d . . P A 6
Th1 Th 0.26882(2) 0.21354(2) 0.64550(2) 0.01659(4) Uani 1 1 d . . . . .
Th2 Th 0.52961(2) 0.27439(2) 1.11181(2) 0.01700(4) Uani 1 1 d . . . . .

loop_
_atom_site_aniso_label
_atom_site_aniso_U_11
_atom_site_aniso_U_22
_atom_site_aniso_U_33
_atom_site_aniso_U_23
_atom_site_aniso_U_13
_atom_site_aniso_U_12
C1 0.033(2) 0.039(2) 0.024(2) -0.0027(18) -0.0055(17) 0.0176(18)
C2 0.044(3) 0.082(4) 0.062(3) 0.048(3) 0.005(2) 0.027(3)
C3 0.0170(18) 0.036(2) 0.048(3) 0.0012(19) 0.0060(17) 0.0062(16)
C4 0.034(3) 0.036(3) 0.133(5) 0.031(3) 0.001(3) 0.011(2)
C5 0.0221(18) 0.0223(19) 0.024(2) 0.0077(15) 0.0057(14) 0.0012(14)
C6 0.0197(18) 0.026(2) 0.040(2) 0.0153(18) 0.0084(16) 0.0052(15)
C7 0.035(2) 0.027(2) 0.044(3) 0.0083(19) 0.0041(18) 0.0011(17)
C8 0.039(2) 0.028(2) 0.061(3) 0.009(2) -0.001(2) 0.0027(18)
C9 0.038(2) 0.031(2) 0.071(3) 0.027(2) 0.010(2) -0.0011(19)
C10 0.047(3) 0.041(3) 0.053(3) 0.027(2) 0.017(2) 0.006(2)
C11 0.035(2) 0.031(2) 0.040(2) 0.0150(19) 0.0115(18) 0.0060(17)
C12 0.0193(19) 0.036(2) 0.057(3) 0.004(2) 0.0044(18) -0.0001(17)
C13 0.030(2) 0.052(3) 0.058(3) -0.002(2) 0.014(2) 0.002(2)
C14 0.019(2) 0.047(3) 0.082(4) 0.021(3) -0.004(2) 0.0077(19)
C15 0.040(2) 0.075(3) 0.026(2) 0.024(2) 0.0099(18) 0.027(2)
C16 0.039(2) 0.059(3) 0.022(2) 0.006(2) 0.0079(17) 0.020(2)
C17 0.036(2) 0.070(3) 0.026(2) -0.008(2) -0.0069(18) 0.013(2)
C18 0.0117(16) 0.0243(19) 0.027(2) 0.0054(16) 0.0004(14) 0.0016(13)
C19 0.0237(18) 0.033(2) 0.021(2) 0.0060(16) 0.0023(15) 0.0152(16)
C20 0.025(2) 0.036(2) 0.049(3) 0.002(2) -0.0002(18) 0.0119(18)
C21 0.042(3) 0.037(3) 0.063(3) 0.000(2) -0.003(2) 0.016(2)
C22 0.045(3) 0.056(3) 0.052(3) 0.000(2) 0.002(2) 0.036(2)
C23 0.027(2) 0.064(3) 0.044(3) 0.005(2) 0.0040(19) 0.023(2)
C24 0.022(2) 0.048(3) 0.038(2) 0.006(2) -0.0007(17) 0.0129(18)
C25 0.170(7) 0.074(4) 0.036(3) 0.006(3) -0.015(4) 0.057(4)
C26 0.063(4) 0.120(5) 0.098(5) 0.085(4) -0.014(3) -0.018(4)
C27 0.050(3) 0.129(5) 0.050(3) 0.045(3) 0.005(2) 0.047(3)
C28 0.040(2) 0.021(2) 0.053(3) -0.0112(19) 0.001(2) -0.0016(18)
C29 0.049(3) 0.041(3) 0.068(4) 0.016(2) 0.011(2) -0.012(2)
C30 0.022(2) 0.050(3) 0.060(3) -0.002(2) -0.001(2) 0.0020(19)
C31 0.0228(18) 0.026(2) 0.0160(18) 0.0027(15) 0.0012(14) 0.0031(15)
C32 0.039(2) 0.034(2) 0.021(2) -0.0064(17) 0.0081(17) -0.0074(18)
C33 0.063(3) 0.058(3) 0.031(3) 0.006(2) 0.008(2) -0.016(2)
C34 0.090(5) 0.085(4) 0.032(3) 0.010(3) 0.017(3) -0.025(4)
C35 0.080(5) 0.121(6) 0.057(4) -0.021(4) 0.043(4) -0.010(4)
C36 0.076(4) 0.113(6) 0.063(4) -0.014(4) 0.040(3) 0.019(4)
C37 0.049(3) 0.064(3) 0.052(3) -0.002(3) 0.025(2) 0.017(2)
C38 0.078(4) 0.063(3) 0.027(3) -0.013(2) 0.001(2) -0.025(3)
C39 0.064(3) 0.038(3) 0.094(5) -0.033(3) -0.030(3) 0.016(3)
C40 0.044(3) 0.042(3) 0.033(2) -0.006(2) -0.0044(19) -0.013(2)
C41A 0.026(5) 0.029(5) 0.033(6) -0.008(4) 0.004(4) 0.001(4)
C41B 0.019(6) 0.020(6) 0.030(7) -0.002(4) 0.003(4) 0.005(4)
C42 0.102(4) 0.039(3) 0.110(5) 0.009(3) 0.077(4) -0.015(3)
C43 0.027(3) 0.049(3) 0.194(6) -0.024(4) -0.024(3) 0.004(2)
C44 0.032(2) 0.020(2) 0.056(3) -0.0008(19) -0.0008(19) -0.0020(16)
C45 0.0143(16) 0.0215(18) 0.0181(18) 0.0098(15) -0.0017(13) 0.0038(13)
C46 0.0205(17) 0.0179(18) 0.025(2) 0.0072(15) 0.0036(14) 0.0020(14)
C47 0.0222(19) 0.040(2) 0.029(2) 0.0157(18) 0.0022(15) 0.0092(16)
C48 0.035(2) 0.071(3) 0.026(2) 0.021(2) 0.0119(18) 0.021(2)
C49 0.032(2) 0.077(3) 0.036(3) 0.023(2) 0.0198(19) 0.024(2)
C50 0.0229(19) 0.049(3) 0.035(2) 0.015(2) 0.0057(17) 0.0118(18)
C51 0.0228(18) 0.028(2) 0.025(2) 0.0108(16) 0.0037(15) 0.0044(15)
C52 0.063(3) 0.044(3) 0.035(3) -0.012(2) -0.018(2) 0.003(2)
C53 0.045(2) 0.023(2) 0.043(3) 0.0013(19) 0.010(2) 0.0022(18)
C54 0.054(3) 0.029(2) 0.047(3) -0.013(2) 0.023(2) -0.022(2)
C55 0.0204(18) 0.029(2) 0.035(2) 0.0046(17) 0.0017(16) 0.0081(15)
C56 0.037(3) 0.055(3) 0.161(6) 0.064(4) 0.026(3) 0.021(2)
C57 0.044(3) 0.185(6) 0.046(3) 0.058(4) 0.003(2) 0.047(3)
C58 0.0228(18) 0.033(2) 0.0185(19) 0.0112(16) 0.0041(14) 0.0124(15)
C59 0.0248(19) 0.047(3) 0.030(2) 0.025(2) 0.0132(16) 0.0214(18)
C60 0.046(3) 0.035(2) 0.049(3) 0.023(2) 0.030(2) 0.017(2)
C61 0.064(3) 0.039(3) 0.067(4) 0.032(2) 0.044(3) 0.024(2)
C62 0.042(3) 0.076(4) 0.078(4) 0.058(3) 0.033(3) 0.026(3)
C63 0.035(3) 0.111(5) 0.039(3) 0.053(3) 0.017(2) 0.027(3)
C64 0.027(2) 0.088(4) 0.032(2) 0.031(2) 0.0089(18) 0.017(2)
C65A 0.021(4) 0.041(5) 0.040(5) 0.019(4) 0.018(3) 0.012(3)
C66A 0.023(4) 0.038(4) 0.075(7) 0.025(5) 0.016(4) 0.014(3)
C67A 0.024(3) 0.060(6) 0.057(5) 0.017(4) -0.006(3) 0.002(3)
C65B 0.035(6) 0.050(8) 0.068(9) 0.032(7) 0.002(7) 0.005(6)
C66B 0.018(6) 0.039(7) 0.044(9) 0.002(7) 0.004(6) 0.007(5)
C67B 0.044(8) 0.078(13) 0.038(8) -0.006(7) -0.019(6) 0.024(8)
C68 0.071(3) 0.059(3) 0.022(2) 0.006(2) 0.001(2) 0.043(3)
C69 0.064(3) 0.064(3) 0.024(2) 0.002(2) 0.005(2) 0.046(3)
C70 0.061(3) 0.044(3) 0.033(3) -0.014(2) -0.019(2) 0.025(2)
C71 0.0120(16) 0.0269(19) 0.024(2) 0.0031(16) -0.0005(13) 0.0072(14)
C72 0.0221(18) 0.027(2) 0.0176(19) 0.0001(15) -0.0037(14) 0.0111(15)
C73 0.0241(19) 0.027(2) 0.035(2) -0.0026(17) -0.0084(16) 0.0096(16)
C74 0.0215(19) 0.035(2) 0.049(3) -0.004(2) -0.0079(17) 0.0155(17)
C75 0.037(2) 0.028(2) 0.034(2) -0.0039(18) -0.0046(18) 0.0185(18)
C76 0.030(2) 0.025(2) 0.026(2) 0.0019(16) -0.0005(16) 0.0060(16)
C77 0.0207(18) 0.031(2) 0.024(2) 0.0063(16) 0.0016(14) 0.0086(15)
C78A 0.027(5) 0.092(9) 0.044(6) 0.021(6) -0.016(4) -0.010(5)
C79A 0.065(6) 0.031(5) 0.025(5) 0.015(4) -0.002(4) -0.003(4)
C80A 0.071(10) 0.053(8) 0.025(6) 0.004(6) -0.010(6) 0.032(7)
C78B 0.039(5) 0.040(5) 0.027(4) 0.002(4) -0.009(3) -0.009(4)
C79B 0.051(5) 0.036(5) 0.022(4) 0.004(3) -0.002(4) 0.020(4)
C80B 0.029(5) 0.049(7) 0.022(6) 0.022(5) -0.001(4) 0.012(5)
N1 0.0149(14) 0.0261(17) 0.0359(19) 0.0139(14) 0.0041(12) 0.0041(12)
N2 0.0154(14) 0.0198(15) 0.0257(17) 0.0063(13) 0.0016(12) 0.0014(11)
N3 0.0175(14) 0.0344(18) 0.0206(16) 0.0031(14) 0.0008(12) 0.0090(13)
N4 0.0160(14) 0.0271(16) 0.0181(16) 0.0044(13) 0.0006(11) 0.0022(12)
N5 0.0175(14) 0.0209(16) 0.0211(16) 0.0012(13) 0.0011(12) -0.0005(12)
N6 0.0247(16) 0.0266(17) 0.0208(17) -0.0006(13) -0.0024(12) -0.0037(13)
N7 0.0163(14) 0.0179(16) 0.0314(18) 0.0010(13) 0.0026(12) -0.0006(12)
N8 0.0185(14) 0.0184(15) 0.0142(15) 0.0029(12) 0.0020(11) 0.0005(11)
N9 0.0224(15) 0.0313(17) 0.0200(16) 0.0120(13) 0.0018(12) 0.0113(13)
N10 0.0201(15) 0.0299(17) 0.0208(16) 0.0077(13) 0.0022(12) 0.0089(13)
N11 0.0237(15) 0.0295(17) 0.0190(16) 0.0009(13) -0.0048(12) 0.0150(13)
N12 0.0158(14) 0.0205(15) 0.0205(16) 0.0004(13) -0.0038(11) 0.0018(11)
O1 0.0227(13) 0.0396(16) 0.0238(14) 0.0017(12) -0.0062(11) 0.0075(11)
O2 0.0336(15) 0.0341(16) 0.0372(17) -0.0050(13) -0.0151(13) 0.0161(12)
Si1 0.0187(5) 0.0316(6) 0.0550(8) 0.0200(5) 0.0034(5) 0.0104(4)
Si2 0.0136(5) 0.0227(5) 0.0418(7) 0.0054(5) 0.0030(4) 0.0016(4)
Si3 0.0272(5) 0.0500(7) 0.0184(5) 0.0054(5) 0.0031(4) 0.0161(5)
Si4 0.0277(5) 0.0386(6) 0.0259(6) 0.0151(5) 0.0039(4) 0.0135(5)
Si5 0.0173(5) 0.0224(5) 0.0399(7) -0.0009(5) 0.0038(4) -0.0021(4)
Si6 0.0337(6) 0.0287(6) 0.0287(6) -0.0104(5) -0.0054(5) -0.0023(5)
Si7 0.0155(5) 0.0209(6) 0.0839(10) -0.0042(6) 0.0100(5) -0.0042(4)
Si8 0.0298(5) 0.0205(5) 0.0199(5) -0.0025(4) 0.0043(4) -0.0029(4)
Si9 0.0259(6) 0.0578(8) 0.0427(7) 0.0350(6) 0.0106(5) 0.0234(5)
Si10 0.0196(5) 0.0470(7) 0.0334(6) 0.0168(5) 0.0009(4) 0.0130(5)
Si11 0.0446(7) 0.0409(7) 0.0193(6) -0.0039(5) -0.0064(5) 0.0300(5)
Si12 0.0253(6) 0.0642(8) 0.0193(6) 0.0040(5) -0.0042(4) 0.0202(5)
P1 0.0517(8) 0.0619(8) 0.0463(8) -0.0150(6) -0.0323(6) 0.0277(6)
P2A 0.058(2) 0.0496(17) 0.054(2) -0.0078(15) -0.0373(19) 0.0165(15)
P2B 0.0322(17) 0.0390(18) 0.044(2) -0.0097(15) -0.0221(16) 0.0135(13)
Th1 0.01340(6) 0.01958(7) 0.01757(7) 0.00504(5) 0.00081(5) 0.00222(5)
Th2 0.01510(6) 0.01940(7) 0.01648(7) 0.00035(5) -0.00178(5) 0.00644(5)

loop_
_atom_type_symbol
_atom_type_description
_atom_type_scat_dispersion_real
_atom_type_scat_dispersion_imag
_atom_type_scat_source
C C 0.0033 0.0016 'International Tables Vol C Tables 4.2.6.8 and 6.1.1.4'
H H 0.0000 0.0000 'International Tables Vol C Tables 4.2.6.8 and 6.1.1.4'
N N 0.0061 0.0033 'International Tables Vol C Tables 4.2.6.8 and 6.1.1.4'
O O 0.0106 0.0060 'International Tables Vol C Tables 4.2.6.8 and 6.1.1.4'
Si Si 0.0817 0.0704 'International Tables Vol C Tables 4.2.6.8 and 6.1.1.4'
P P 0.1023 0.0942 'International Tables Vol C Tables 4.2.6.8 and 6.1.1.4'
Th Th -7.2400 8.8979 'International Tables Vol C Tables 4.2.6.8 and 6.1.1.4'

loop_
_geom_angle_atom_site_label_1
_geom_angle_atom_site_label_2
_geom_angle_atom_site_label_3
_geom_angle
O1 C1 P1 179.7(4)
Si1 C2 H2A 109.5
Si1 C2 H2B 109.5
H2A C2 H2B 109.5
Si1 C2 H2C 109.5
H2A C2 H2C 109.5
H2B C2 H2C 109.5
Si1 C3 H3A 109.5
Si1 C3 H3B 109.5
H3A C3 H3B 109.5
Si1 C3 H3C 109.5
H3A C3 H3C 109.5
H3B C3 H3C 109.5
Si1 C4 H4A 109.5
Si1 C4 H4B 109.5
H4A C4 H4B 109.5
Si1 C4 H4C 109.5
H4A C4 H4C 109.5
H4B C4 H4C 109.5
N1 C5 N2 118.2(3)
N1 C5 C6 120.7(3)
N2 C5 C6 121.0(3)
N1 C5 Th1 57.88(17)
N2 C5 Th1 60.56(17)
C6 C5 Th1 177.0(3)
C11 C6 C7 120.0(4)
C11 C6 C5 120.3(4)
C7 C6 C5 119.6(3)
C8 C7 C6 120.1(4)
C8 C7 H7 120.0
C6 C7 H7 120.0
C9 C8 C7 119.4(4)
C9 C8 H8 120.3
C7 C8 H8 120.3
C10 C9 C8 120.8(4)
C10 C9 H9 119.6
C8 C9 H9 119.6
C9 C10 C11 119.9(4)
C9 C10 H10 120.1
C11 C10 H10 120.1
C6 C11 C10 119.7(4)
C6 C11 H11 120.1
C10 C11 H11 120.1
Si2 C12 H12A 109.5
Si2 C12 H12B 109.5
H12A C12 H12B 109.5
Si2 C12 H12C 109.5
H12A C12 H12C 109.5
H12B C12 H12C 109.5
Si2 C13 H13A 109.5
Si2 C13 H13B 109.5
H13A C13 H13B 109.5
Si2 C13 H13C 109.5
H13A C13 H13C 109.5
H13B C13 H13C 109.5
Si2 C14 H14A 109.5
Si2 C14 H14B 109.5
H14A C14 H14B 109.5
Si2 C14 H14C 109.5
H14A C14 H14C 109.5
H14B C14 H14C 109.5
Si3 C15 H15A 109.5
Si3 C15 H15B 109.5
H15A C15 H15B 109.5
Si3 C15 H15C 109.5
H15A C15 H15C 109.5
H15B C15 H15C 109.5
Si3 C16 H16A 109.5
Si3 C16 H16B 109.5
H16A C16 H16B 109.5
Si3 C16 H16C 109.5
H16A C16 H16C 109.5
H16B C16 H16C 109.5
Si3 C17 H17A 109.5
Si3 C17 H17B 109.5
H17A C17 H17B 109.5
Si3 C17 H17C 109.5
H17A C17 H17C 109.5
H17B C17 H17C 109.5
N4 C18 N3 118.4(3)
N4 C18 C19 121.7(3)
N3 C18 C19 119.9(3)
N4 C18 Th1 60.67(17)
N3 C18 Th1 58.33(17)
C19 C18 Th1 171.5(2)
C20 C19 C24 119.0(3)
C20 C19 C18 120.8(3)
C24 C19 C18 120.1(3)
C21 C20 C19 120.6(4)
C21 C20 H20 119.7
C19 C20 H20 119.7
C20 C21 C22 119.6(4)
C20 C21 H21 120.2
C22 C21 H21 120.2
C23 C22 C21 120.2(4)
C23 C22 H22 119.9
C21 C22 H22 119.9
C22 C23 C24 120.1(4)
C22 C23 H23 119.9
C24 C23 H23 119.9
C23 C24 C19 120.4(4)
C23 C24 H24 119.8
C19 C24 H24 119.8
Si4 C25 H25A 109.5
Si4 C25 H25B 109.5
H25A C25 H25B 109.5
Si4 C25 H25C 109.5
H25A C25 H25C 109.5
H25B C25 H25C 109.5
Si4 C26 H26A 109.5
Si4 C26 H26B 109.5
H26A C26 H26B 109.5
Si4 C26 H26C 109.5
H26A C26 H26C 109.5
H26B C26 H26C 109.5
Si4 C27 H27A 109.5
Si4 C27 H27B 109.5
H27A C27 H27B 109.5
Si4 C27 H27C 109.5
H27A C27 H27C 109.5
H27B C27 H27C 109.5
Si5 C28 H28A 109.5
Si5 C28 H28B 109.5
H28A C28 H28B 109.5
Si5 C28 H28C 109.5
H28A C28 H28C 109.5
H28B C28 H28C 109.5
Si5 C29 H29A 109.5
Si5 C29 H29B 109.5
H29A C29 H29B 109.5
Si5 C29 H29C 109.5
H29A C29 H29C 109.5
H29B C29 H29C 109.5
Si5 C30 H30A 109.5
Si5 C30 H30B 109.5
H30A C30 H30B 109.5
Si5 C30 H30C 109.5
H30A C30 H30C 109.5
H30B C30 H30C 109.5
N5 C31 N6 117.9(3)
N5 C31 C32 120.3(3)
N6 C31 C32 121.7(3)
N5 C31 Th1 58.01(17)
N6 C31 Th1 60.84(18)
C32 C31 Th1 169.0(3)
C37 C32 C33 118.7(4)
C37 C32 C31 120.5(4)
C33 C32 C31 120.8(4)
C32 C33 C34 119.5(5)
C32 C33 H33 120.3
C34 C33 H33 120.3
C35 C34 C33 119.5(6)
C35 C34 H34 120.3
C33 C34 H34 120.3
C36 C35 C34 120.6(5)
C36 C35 H35 119.7
C34 C35 H35 119.7
C35 C36 C37 120.9(7)
C35 C36 H36 119.5
C37 C36 H36 119.5
C32 C37 C36 120.9(6)
C32 C37 H37 119.6
C36 C37 H37 119.6
Si6 C38 H38A 109.5
Si6 C38 H38B 109.5
H38A C38 H38B 109.5
Si6 C38 H38C 109.5
H38A C38 H38C 109.5
H38B C38 H38C 109.5
Si6 C39 H39A 109.5
Si6 C39 H39B 109.5
H39A C39 H39B 109.5
Si6 C39 H39C 109.5
H39A C39 H39C 109.5
H39B C39 H39C 109.5
Si6 C40 H40A 109.5
Si6 C40 H40B 109.5
H40A C40 H40B 109.5
Si6 C40 H40C 109.5
H40A C40 H40C 109.5
H40B C40 H40C 109.5
O2 C41A P2A 171.8(8)
O2 C41B P2B 171.8(10)
Si7 C42 H42A 109.5
Si7 C42 H42B 109.5
H42A C42 H42B 109.5
Si7 C42 H42C 109.5
H42A C42 H42C 109.5
H42B C42 H42C 109.5
Si7 C43 H43A 109.5
Si7 C43 H43B 109.5
H43A C43 H43B 109.5
Si7 C43 H43C 109.5
H43A C43 H43C 109.5
H43B C43 H43C 109.5
Si7 C44 H44A 109.5
Si7 C44 H44B 109.5
H44A C44 H44B 109.5
Si7 C44 H44C 109.5
H44A C44 H44C 109.5
H44B C44 H44C 109.5
N7 C45 N8 118.2(3)
N7 C45 C46 120.6(3)
N8 C45 C46 121.2(3)
N7 C45 Th2 58.05(17)
N8 C45 Th2 61.22(17)
C46 C45 Th2 167.6(2)
C47 C46 C51 119.1(3)
C47 C46 C45 121.4(3)
C51 C46 C45 119.4(3)
C48 C47 C46 120.1(3)
C48 C47 H47 120.0
C46 C47 H47 120.0
C49 C48 C47 120.0(4)
C49 C48 H48 120.0
C47 C48 H48 120.0
C50 C49 C48 120.4(4)
C50 C49 H49 119.8
C48 C49 H49 119.8
C49 C50 C51 119.8(4)
C49 C50 H50 120.1
C51 C50 H50 120.1
C50 C51 C46 120.5(3)
C50 C51 H51 119.7
C46 C51 H51 119.7
Si8 C52 H52A 109.5
Si8 C52 H52B 109.5
H52A C52 H52B 109.5
Si8 C52 H52C 109.5
H52A C52 H52C 109.5
H52B C52 H52C 109.5
Si8 C53 H53A 109.5
Si8 C53 H53B 109.5
H53A C53 H53B 109.5
Si8 C53 H53C 109.5
H53A C53 H53C 109.5
H53B C53 H53C 109.5
Si8 C54 H54A 109.5
Si8 C54 H54B 109.5
H54A C54 H54B 109.5
Si8 C54 H54C 109.5
H54A C54 H54C 109.5
H54B C54 H54C 109.5
Si9 C55 H55A 109.5
Si9 C55 H55B 109.5
H55A C55 H55B 109.5
Si9 C55 H55C 109.5
H55A C55 H55C 109.5
H55B C55 H55C 109.5
Si9 C56 H56A 109.5
Si9 C56 H56B 109.5
H56A C56 H56B 109.5
Si9 C56 H56C 109.5
H56A C56 H56C 109.5
H56B C56 H56C 109.5
Si9 C57 H57A 109.5
Si9 C57 H57B 109.5
H57A C57 H57B 109.5
Si9 C57 H57C 109.5
H57A C57 H57C 109.5
H57B C57 H57C 109.5
N9 C58 N10 118.0(3)
N9 C58 C59 120.6(3)
N10 C58 C59 121.3(3)
N9 C58 Th2 56.96(17)
N10 C58 Th2 61.28(18)
C59 C58 Th2 174.9(3)
C64 C59 C60 119.8(4)
C64 C59 C58 120.1(4)
C60 C59 C58 120.1(3)
C59 C60 C61 120.2(4)
C59 C60 H60 119.9
C61 C60 H60 119.9
C62 C61 C60 120.2(5)
C62 C61 H61 119.9
C60 C61 H61 119.9
C61 C62 C63 120.7(4)
C61 C62 H62 119.7
C63 C62 H62 119.7
C62 C63 C64 120.8(4)
C62 C63 H63 119.6
C64 C63 H63 119.6
C59 C64 C63 118.4(5)
C59 C64 H64 120.8
C63 C64 H64 120.8
Si10 C65A H65A 109.5
Si10 C65A H65B 109.5
H65A C65A H65B 109.5
Si10 C65A H65C 109.5
H65A C65A H65C 109.5
H65B C65A H65C 109.5
Si10 C66A H66A 109.5
Si10 C66A H66B 109.5
H66A C66A H66B 109.5
Si10 C66A H66C 109.5
H66A C66A H66C 109.5
H66B C66A H66C 109.5
Si10 C67A H67A 109.5
Si10 C67A H67B 109.5
H67A C67A H67B 109.5
Si10 C67A H67C 109.5
H67A C67A H67C 109.5
H67B C67A H67C 109.5
Si10 C65B H65D 109.5
Si10 C65B H65E 109.5
H65D C65B H65E 109.5
Si10 C65B H65F 109.5
H65D C65B H65F 109.5
H65E C65B H65F 109.5
Si10 C66B H66D 109.5
Si10 C66B H66E 109.5
H66D C66B H66E 109.5
Si10 C66B H66F 109.5
H66D C66B H66F 109.5
H66E C66B H66F 109.5
Si10 C67B H67D 109.5
Si10 C67B H67E 109.5
H67D C67B H67E 109.5
Si10 C67B H67F 109.5
H67D C67B H67F 109.5
H67E C67B H67F 109.5
Si11 C68 H68A 109.5
Si11 C68 H68B 109.5
H68A C68 H68B 109.5
Si11 C68 H68C 109.5
H68A C68 H68C 109.5
H68B C68 H68C 109.5
Si11 C69 H69A 109.5
Si11 C69 H69B 109.5
H69A C69 H69B 109.5
Si11 C69 H69C 109.5
H69A C69 H69C 109.5
H69B C69 H69C 109.5
Si11 C70 H70A 109.5
Si11 C70 H70B 109.5
H70A C70 H70B 109.5
Si11 C70 H70C 109.5
H70A C70 H70C 109.5
H70B C70 H70C 109.5
N12 C71 N11 117.8(3)
N12 C71 C72 122.6(3)
N11 C71 C72 119.6(3)
N12 C71 Th2 61.65(17)
N11 C71 Th2 56.51(17)
C72 C71 Th2 172.6(2)
C77 C72 C73 119.5(3)
C77 C72 C71 120.2(3)
C73 C72 C71 120.3(3)
C74 C73 C72 119.7(4)
C74 C73 H73 120.2
C72 C73 H73 120.2
C75 C74 C73 120.8(3)
C75 C74 H74 119.6
C73 C74 H74 119.6
C74 C75 C76 119.7(3)
C74 C75 H75 120.2
C76 C75 H75 120.2
C77 C76 C75 120.2(4)
C77 C76 H76 119.9
C75 C76 H76 119.9
C76 C77 C72 120.2(3)
C76 C77 H77 119.9
C72 C77 H77 119.9
Si12 C78A H78A 109.5
Si12 C78A H78B 109.5
H78A C78A H78B 109.5
Si12 C78A H78C 109.5
H78A C78A H78C 109.5
H78B C78A H78C 109.5
Si12 C79A H79A 109.5
Si12 C79A H79B 109.5
H79A C79A H79B 109.5
Si12 C79A H79C 109.5
H79A C79A H79C 109.5
H79B C79A H79C 109.5
Si12 C80A H80A 109.5
Si12 C80A H80B 109.5
H80A C80A H80B 109.5
Si12 C80A H80C 109.5
H80A C80A H80C 109.5
H80B C80A H80C 109.5
Si12 C78B H78D 109.5
Si12 C78B H78E 109.5
H78D C78B H78E 109.5
Si12 C78B H78F 109.5
H78D C78B H78F 109.5
H78E C78B H78F 109.5
Si12 C79B H79D 109.5
Si12 C79B H79E 109.5
H79D C79B H79E 109.5
Si12 C79B H79F 109.5
H79D C79B H79F 109.5
H79E C79B H79F 109.5
Si12 C80B H80D 109.5
Si12 C80B H80E 109.5
H80D C80B H80E 109.5
Si12 C80B H80F 109.5
H80D C80B H80F 109.5
H80E C80B H80F 109.5
C5 N1 Si1 130.0(2)
C5 N1 Th1 94.9(2)
Si1 N1 Th1 133.19(15)
C5 N2 Si2 128.7(2)
C5 N2 Th1 92.01(19)
Si2 N2 Th1 138.14(14)
C18 N3 Si3 130.6(3)
C18 N3 Th1 94.0(2)
Si3 N3 Th1 134.08(15)
C18 N4 Si4 128.0(2)
C18 N4 Th1 91.8(2)
Si4 N4 Th1 137.59(15)
C31 N5 Si5 131.0(2)
C31 N5 Th1 94.7(2)
Si5 N5 Th1 132.68(15)
C31 N6 Si6 128.5(3)
C31 N6 Th1 91.7(2)
Si6 N6 Th1 138.17(15)
C45 N7 Si7 131.0(2)
C45 N7 Th2 94.47(19)
Si7 N7 Th2 134.45(16)
C45 N8 Si8 128.0(2)
C45 N8 Th2 91.1(2)
Si8 N8 Th2 138.89(14)
C58 N9 Si9 130.6(2)
C58 N9 Th2 96.0(2)
Si9 N9 Th2 133.34(15)
C58 N10 Si10 128.6(2)
C58 N10 Th2 91.4(2)
Si10 N10 Th2 139.21(15)
C71 N11 Si11 132.6(2)
C71 N11 Th2 95.9(2)
Si11 N11 Th2 131.50(14)
C71 N12 Si12 130.4(2)
C71 N12 Th2 90.82(19)
Si12 N12 Th2 137.36(15)
C1 O1 Th1 176.4(3)
C41A O2 Th2 161.3(5)
C41B O2 Th2 162.5(6)
N1 Si1 C2 109.63(18)
N1 Si1 C3 104.86(16)
C2 Si1 C3 110.3(2)
N1 Si1 C4 114.71(19)
C2 Si1 C4 109.9(3)
C3 Si1 C4 107.3(2)
N2 Si2 C14 107.31(17)
N2 Si2 C13 109.90(18)
C14 Si2 C13 109.9(2)
N2 Si2 C12 114.47(16)
C14 Si2 C12 105.7(2)
C13 Si2 C12 109.3(2)
N3 Si3 C15 104.32(18)
N3 Si3 C17 110.53(18)
C15 Si3 C17 109.9(2)
N3 Si3 C16 114.49(16)
C15 Si3 C16 109.51(19)
C17 Si3 C16 108.0(2)
N4 Si4 C27 116.80(18)
N4 Si4 C25 106.4(2)
C27 Si4 C25 107.9(3)
N4 Si4 C26 108.2(2)
C27 Si4 C26 108.1(3)
C25 Si4 C26 109.3(3)
N5 Si5 C29 114.63(19)
N5 Si5 C30 110.56(18)
C29 Si5 C30 107.3(2)
N5 Si5 C28 105.13(16)
C29 Si5 C28 109.0(2)
C30 Si5 C28 110.2(2)
N6 Si6 C38 114.51(19)
N6 Si6 C40 106.00(17)
C38 Si6 C40 107.3(2)
N6 Si6 C39 110.50(19)
C38 Si6 C39 109.6(3)
C40 Si6 C39 108.7(2)
N7 Si7 C42 112.9(2)
N7 Si7 C44 104.57(16)
C42 Si7 C44 109.5(2)
N7 Si7 C43 111.6(2)
C42 Si7 C43 110.0(3)
C44 Si7 C43 107.9(2)
N8 Si8 C54 105.67(16)
N8 Si8 C53 113.83(17)
C54 Si8 C53 106.9(2)
N8 Si8 C52 112.37(17)
C54 Si8 C52 108.2(2)
C53 Si8 C52 109.6(2)
N9 Si9 C55 105.26(15)
N9 Si9 C56 112.4(2)
C55 Si9 C56 107.3(2)
N9 Si9 C57 111.3(2)
C55 Si9 C57 109.5(2)
C56 Si9 C57 110.8(3)
C65B Si10 N10 120.3(6)
N10 Si10 C66A 110.0(3)
C65B Si10 C67B 116.5(8)
N10 Si10 C67B 103.5(4)
N10 Si10 C65A 115.4(3)
C66A Si10 C65A 107.9(4)
N10 Si10 C67A 110.3(2)
C66A Si10 C67A 108.7(4)
C65A Si10 C67A 104.3(4)
C65B Si10 C66B 105.9(7)
N10 Si10 C66B 104.4(4)
C67B Si10 C66B 104.6(6)
N11 Si11 C70 111.12(19)
N11 Si11 C69 113.66(17)
C70 Si11 C69 109.0(2)
N11 Si11 C68 103.91(17)
C70 Si11 C68 109.9(2)
C69 Si11 C68 109.1(2)
C79B Si12 N12 120.9(3)
N12 Si12 C78A 117.8(3)
C79B Si12 C80B 116.0(4)
N12 Si12 C80B 108.0(3)
N12 Si12 C80A 111.2(4)
C78A Si12 C80A 112.6(6)
C79B Si12 C78B 105.5(4)
N12 Si12 C78B 100.3(2)
C80B Si12 C78B 103.4(4)
N12 Si12 C79A 108.9(3)
C78A Si12 C79A 103.1(4)
C80A Si12 C79A 101.4(5)
O1 Th1 N3 81.63(9)
O1 Th1 N5 81.81(9)
N3 Th1 N5 117.11(10)
O1 Th1 N1 82.36(9)
N3 Th1 N1 119.78(10)
N5 Th1 N1 117.31(9)
O1 Th1 N4 123.76(9)
N3 Th1 N4 55.10(9)
N5 Th1 N4 87.70(9)
N1 Th1 N4 147.57(9)
O1 Th1 N6 121.74(9)
N3 Th1 N6 148.91(10)
N5 Th1 N6 54.49(9)
N1 Th1 N6 85.87(10)
N4 Th1 N6 93.81(9)
O1 Th1 N2 121.40(9)
N3 Th1 N2 87.41(9)
N5 Th1 N2 149.72(9)
N1 Th1 N2 54.63(9)
N4 Th1 N2 93.25(9)
N6 Th1 N2 95.28(9)
O1 Th1 C18 101.93(9)
N3 Th1 C18 27.71(9)
N5 Th1 C18 101.53(9)
N1 Th1 C18 141.09(9)
N4 Th1 C18 27.57(9)
N6 Th1 C18 121.26(10)
N2 Th1 C18 92.74(9)
O1 Th1 C31 100.46(9)
N3 Th1 C31 139.67(10)
N5 Th1 C31 27.30(10)
N1 Th1 C31 100.27(10)
N4 Th1 C31 93.73(9)
N6 Th1 C31 27.47(9)
N2 Th1 C31 122.66(10)
C18 Th1 C31 116.50(10)
O1 Th1 C5 101.63(10)
N3 Th1 C5 103.69(10)
N5 Th1 C5 139.04(9)
N1 Th1 C5 27.27(9)
N4 Th1 C5 120.65(9)
N6 Th1 C5 91.97(10)
N2 Th1 C5 27.42(9)
C18 Th1 C5 117.17(9)
C31 Th1 C5 115.02(10)
O2 Th2 N11 80.29(9)
O2 Th2 N7 79.63(10)
N11 Th2 N7 111.57(10)
O2 Th2 N9 80.91(10)
N11 Th2 N9 119.92(10)
N7 Th2 N9 120.12(9)
O2 Th2 N8 119.78(9)
N11 Th2 N8 147.82(9)
N7 Th2 N8 54.84(9)
N9 Th2 N8 89.60(9)
O2 Th2 N12 124.73(9)
N11 Th2 N12 54.99(9)
N7 Th2 N12 87.84(9)
N9 Th2 N12 146.77(9)
N8 Th2 N12 93.50(9)
O2 Th2 N10 119.66(10)
N11 Th2 N10 88.97(10)
N7 Th2 N10 154.77(10)
N9 Th2 N10 54.26(9)
N8 Th2 N10 99.98(9)
N12 Th2 N10 92.69(9)
O2 Th2 C45 98.05(9)
N11 Th2 C45 135.26(10)
N7 Th2 C45 27.47(9)
N9 Th2 C45 103.62(9)
N8 Th2 C45 27.71(9)
N12 Th2 C45 93.93(9)
N10 Th2 C45 127.56(9)
O2 Th2 C71 102.01(9)
N11 Th2 C71 27.58(9)
N7 Th2 C71 99.02(9)
N9 Th2 C71 140.39(9)
N8 Th2 C71 120.45(9)
N12 Th2 C71 27.53(9)
N10 Th2 C71 92.81(9)
C45 Th2 C71 114.81(9)
O2 Th2 C58 99.87(10)
N11 Th2 C58 104.61(10)
N7 Th2 C58 143.07(9)
N9 Th2 C58 27.04(9)
N8 Th2 C58 96.70(9)
N12 Th2 C58 119.97(9)
N10 Th2 C58 27.28(9)
C45 Th2 C58 119.52(10)
C71 Th2 C58 116.88(9)

loop_
_geom_bond_atom_site_label_1
_geom_bond_atom_site_label_2
_geom_bond_distance
C1 O1 1.246(4)
C1 P1 1.561(4)
C2 Si1 1.857(5)
C2 H2A 0.9800
C2 H2B 0.9800
C2 H2C 0.9800
C3 Si1 1.855(4)
C3 H3A 0.9800
C3 H3B 0.9800
C3 H3C 0.9800
C4 Si1 1.868(5)
C4 H4A 0.9800
C4 H4B 0.9800
C4 H4C 0.9800
C5 N1 1.332(4)
C5 N2 1.335(4)
C5 C6 1.505(5)
C5 Th1 2.897(3)
C6 C11 1.383(5)
C6 C7 1.392(6)
C7 C8 1.390(6)
C7 H7 0.9500
C8 C9 1.387(6)
C8 H8 0.9500
C9 C10 1.373(7)
C9 H9 0.9500
C10 C11 1.399(6)
C10 H10 0.9500
C11 H11 0.9500
C12 Si2 1.868(4)
C12 H12A 0.9800
C12 H12B 0.9800
C12 H12C 0.9800
C13 Si2 1.854(5)
C13 H13A 0.9800
C13 H13B 0.9800
C13 H13C 0.9800
C14 Si2 1.850(4)
C14 H14A 0.9800
C14 H14B 0.9800
C14 H14C 0.9800
C15 Si3 1.865(4)
C15 H15A 0.9800
C15 H15B 0.9800
C15 H15C 0.9800
C16 Si3 1.871(4)
C16 H16A 0.9800
C16 H16B 0.9800
C16 H16C 0.9800
C17 Si3 1.867(5)
C17 H17A 0.9800
C17 H17B 0.9800
C17 H17C 0.9800
C18 N4 1.332(4)
C18 N3 1.341(4)
C18 C19 1.495(5)
C18 Th1 2.876(3)
C19 C20 1.385(6)
C19 C24 1.390(5)
C20 C21 1.384(6)
C20 H20 0.9500
C21 C22 1.385(6)
C21 H21 0.9500
C22 C23 1.376(7)
C22 H22 0.9500
C23 C24 1.379(6)
C23 H23 0.9500
C24 H24 0.9500
C25 Si4 1.840(6)
C25 H25A 0.9800
C25 H25B 0.9800
C25 H25C 0.9800
C26 Si4 1.847(5)
C26 H26A 0.9800
C26 H26B 0.9800
C26 H26C 0.9800
C27 Si4 1.837(5)
C27 H27A 0.9800
C27 H27B 0.9800
C27 H27C 0.9800
C28 Si5 1.854(4)
C28 H28A 0.9800
C28 H28B 0.9800
C28 H28C 0.9800
C29 Si5 1.851(5)
C29 H29A 0.9800
C29 H29B 0.9800
C29 H29C 0.9800
C30 Si5 1.850(4)
C30 H30A 0.9800
C30 H30B 0.9800
C30 H30C 0.9800
C31 N5 1.327(4)
C31 N6 1.331(4)
C31 C32 1.509(5)
C31 Th1 2.884(3)
C32 C37 1.380(6)
C32 C33 1.383(6)
C33 C34 1.417(7)
C33 H33 0.9500
C34 C35 1.373(9)
C34 H34 0.9500
C35 C36 1.335(10)
C35 H35 0.9500
C36 C37 1.379(7)
C36 H36 0.9500
C37 H37 0.9500
C38 Si6 1.856(5)
C38 H38A 0.9800
C38 H38B 0.9800
C38 H38C 0.9800
C39 Si6 1.863(5)
C39 H39A 0.9800
C39 H39B 0.9800
C39 H39C 0.9800
C40 Si6 1.861(4)
C40 H40A 0.9800
C40 H40B 0.9800
C40 H40C 0.9800
C41A O2 1.245(11)
C41A P2A 1.583(11)
C41B O2 1.288(12)
C41B P2B 1.555(12)
C42 Si7 1.840(6)
C42 H42A 0.9800
C42 H42B 0.9800
C42 H42C 0.9800
C43 Si7 1.864(6)
C43 H43A 0.9800
C43 H43B 0.9800
C43 H43C 0.9800
C44 Si7 1.855(4)
C44 H44A 0.9800
C44 H44B 0.9800
C44 H44C 0.9800
C45 N7 1.332(4)
C45 N8 1.339(4)
C45 C46 1.497(5)
C45 Th2 2.878(3)
C46 C47 1.391(5)
C46 C51 1.393(5)
C47 C48 1.385(5)
C47 H47 0.9500
C48 C49 1.383(6)
C48 H48 0.9500
C49 C50 1.377(6)
C49 H49 0.9500
C50 C51 1.382(5)
C50 H50 0.9500
C51 H51 0.9500
C52 Si8 1.866(4)
C52 H52A 0.9800
C52 H52B 0.9800
C52 H52C 0.9800
C53 Si8 1.857(4)
C53 H53A 0.9800
C53 H53B 0.9800
C53 H53C 0.9800
C54 Si8 1.855(4)
C54 H54A 0.9800
C54 H54B 0.9800
C54 H54C 0.9800
C55 Si9 1.856(4)
C55 H55A 0.9800
C55 H55B 0.9800
C55 H55C 0.9800
C56 Si9 1.858(5)
C56 H56A 0.9800
C56 H56B 0.9800
C56 H56C 0.9800
C57 Si9 1.861(5)
C57 H57A 0.9800
C57 H57B 0.9800
C57 H57C 0.9800
C58 N9 1.330(4)
C58 N10 1.334(4)
C58 C59 1.511(5)
C58 Th2 2.909(3)
C59 C64 1.383(6)
C59 C60 1.388(6)
C60 C61 1.397(5)
C60 H60 0.9500
C61 C62 1.354(7)
C61 H61 0.9500
C62 C63 1.359(8)
C62 H62 0.9500
C63 C64 1.422(7)
C63 H63 0.9500
C64 H64 0.9500
C65A Si10 1.915(8)
C65A H65A 0.9800
C65A H65B 0.9800
C65A H65C 0.9800
C66A Si10 1.765(7)
C66A H66A 0.9800
C66A H66B 0.9800
C66A H66C 0.9800
C67A Si10 1.940(8)
C67A H67A 0.9800
C67A H67B 0.9800
C67A H67C 0.9800
C65B Si10 1.690(16)
C65B H65D 0.9800
C65B H65E 0.9800
C65B H65F 0.9800
C66B Si10 2.003(13)
C66B H66D 0.9800
C66B H66E 0.9800
C66B H66F 0.9800
C67B Si10 1.845(12)
C67B H67D 0.9800
C67B H67E 0.9800
C67B H67F 0.9800
C68 Si11 1.871(4)
C68 H68A 0.9800
C68 H68B 0.9800
C68 H68C 0.9800
C69 Si11 1.868(4)
C69 H69A 0.9800
C69 H69B 0.9800
C69 H69C 0.9800
C70 Si11 1.855(5)
C70 H70A 0.9800
C70 H70B 0.9800
C70 H70C 0.9800
C71 N12 1.338(4)
C71 N11 1.347(4)
C71 C72 1.498(5)
C71 Th2 2.894(3)
C72 C77 1.391(5)
C72 C73 1.393(5)
C73 C74 1.385(5)
C73 H73 0.9500
C74 C75 1.379(6)
C74 H74 0.9500
C75 C76 1.385(5)
C75 H75 0.9500
C76 C77 1.384(5)
C76 H76 0.9500
C77 H77 0.9500
C78A Si12 1.786(8)
C78A H78A 0.9800
C78A H78B 0.9800
C78A H78C 0.9800
C79A Si12 2.072(8)
C79A H79A 0.9800
C79A H79B 0.9800
C79A H79C 0.9800
C80A Si12 1.808(13)
C80A H80A 0.9800
C80A H80B 0.9800
C80A H80C 0.9800
C78B Si12 2.048(7)
C78B H78D 0.9800
C78B H78E 0.9800
C78B H78F 0.9800
C79B Si12 1.736(7)
C79B H79D 0.9800
C79B H79E 0.9800
C79B H79F 0.9800
C80B Si12 1.797(11)
C80B H80D 0.9800
C80B H80E 0.9800
C80B H80F 0.9800
N1 Si1 1.751(3)
N1 Th1 2.463(3)
N2 Si2 1.747(3)
N2 Th1 2.525(3)
N3 Si3 1.751(3)
N3 Th1 2.454(3)
N4 Si4 1.754(3)
N4 Th1 2.508(3)
N5 Si5 1.755(3)
N5 Th1 2.455(3)
N6 Si6 1.752(3)
N6 Th1 2.520(3)
N7 Si7 1.744(3)
N7 Th2 2.449(3)
N8 Si8 1.756(3)
N8 Th2 2.522(3)
N9 Si9 1.746(3)
N9 Th2 2.452(3)
N10 Si10 1.749(3)
N10 Th2 2.552(3)
N11 Si11 1.744(3)
N11 Th2 2.426(3)
N12 Si12 1.744(3)
N12 Th2 2.547(3)
O1 Th1 2.318(2)
O2 Th2 2.335(3)
